data_2216833
loop_
_publ_author_name
'Mao-Sheng Cheng'
'Chao Ma'
'Jing-Hong Liu'
'Yu Sha'
'Qing-He Wang'

_publ_section_title (<i>S</i>)-2,3,5,10,11,11a-Hexahydro-1<i>H</i>-pyrrolo[2,1-<i>c</i>][1,4]benzodiazepine-3,11-dione
_journal_coeditor_code XU2346
_journal_issue 12
_journal_name_full 'Acta Crystallographica Section E'
_journal_page_first o4605
_journal_page_last o4605
_journal_paper_doi 10.1107/S1600536807054979
_journal_volume 63
_journal_year 2007
_chemical_formula_iupac 'C12 H12 N2 O2'
_chemical_formula_moiety 'C12 H12 N2 O2'
_chemical_formula_sum 'C12 H12 N2 O2'
_chemical_formula_weight 216.24
_chemical_name_systematic
;
(S)-2,3,5,10,11,11a-Hexahydro-1H-pyrrolo[2,1-c][1,4]benzodiazepine-3,11-dione
;
_space_group_IT_number 5
_symmetry_cell_setting monoclinic
_symmetry_space_group_name_Hall 'C 2y'
_symmetry_space_group_name_H-M 'C 1 2 1'
_atom_sites_solution_hydrogens geom
_atom_sites_solution_primary direct
_atom_sites_solution_secondary difmap
_audit_creation_method SHELXL-97
_cell_angle_alpha 90.00
_cell_angle_beta 112.810(2)
_cell_angle_gamma 90.00
_cell_formula_units_Z 4
_cell_length_a 16.280(2)
_cell_length_b 6.2848(9)
_cell_length_c 11.1016(15)
_cell_measurement_reflns_used 1769
_cell_measurement_temperature 187(2)
_cell_measurement_theta_max 25.52
_cell_measurement_theta_min 2.67
_cell_volume 1047.0(2)
_computing_cell_refinement 'SAINT (Bruker, 1999)'
_computing_data_collection 'SMART (Bruker, 1997)'
_computing_data_reduction 'SAINT (Bruker, 1999)'
_computing_molecular_graphics 'SHELXTL-Plus (Siemens, 1990)'
_computing_publication_material 'SHELXL97 (Sheldrick, 1997)'
_computing_structure_refinement 'SHELXL97 (Sheldrick, 1997)'
_computing_structure_solution 'SHELXS97 (Sheldrick, 1997)'
_diffrn_ambient_temperature 187(2)
_diffrn_measured_fraction_theta_full 0.996
_diffrn_measured_fraction_theta_max 0.996
_diffrn_measurement_device_type 'Bruker SMART APEX CCD area-detector'
_diffrn_measurement_method '\f and \w scans'
_diffrn_radiation_monochromator graphite
_diffrn_radiation_source 'fine-focus sealed tube'
_diffrn_radiation_type MoK\a
_diffrn_radiation_wavelength 0.71073
_diffrn_reflns_av_R_equivalents 0.0207
_diffrn_reflns_av_sigmaI/netI 0.0236
_diffrn_reflns_limit_h_max 16
_diffrn_reflns_limit_h_min -19
_diffrn_reflns_limit_k_max 7
_diffrn_reflns_limit_k_min -7
_diffrn_reflns_limit_l_max 13
_diffrn_reflns_limit_l_min -8
_diffrn_reflns_number 2870
_diffrn_reflns_theta_full 25.62
_diffrn_reflns_theta_max 25.62
_diffrn_reflns_theta_min 1.99
_diffrn_standards_interval_count 0
_diffrn_standards_interval_time 0
_diffrn_standards_number 0
_exptl_absorpt_coefficient_mu 0.095
_exptl_absorpt_correction_type none
_exptl_crystal_colour colorless
_exptl_crystal_density_diffrn 1.372
_exptl_crystal_density_method 'not measured'
_exptl_crystal_description Block
_exptl_crystal_F_000 456
_exptl_crystal_size_max 0.36
_exptl_crystal_size_mid 0.17
_exptl_crystal_size_min 0.13
_refine_diff_density_max 0.204
_refine_diff_density_min -0.174
_refine_ls_extinction_method none
_refine_ls_goodness_of_fit_ref 1.171
_refine_ls_hydrogen_treatment constr
_refine_ls_matrix_type full
_refine_ls_number_parameters 145
_refine_ls_number_reflns 1089
_refine_ls_number_restraints 1
_refine_ls_restrained_S_all 1.171
_refine_ls_R_factor_all 0.0368
_refine_ls_R_factor_gt 0.0355
_refine_ls_shift/su_max 0.000
_refine_ls_shift/su_mean 0.000
_refine_ls_structure_factor_coef Fsqd
_refine_ls_weighting_details 'calc w=1/[\s^2^(Fo^2^)+(0.0528P)^2^+0.3158P] where P=(Fo^2^+2Fc^2^)/3'
_refine_ls_weighting_scheme calc
_refine_ls_wR_factor_gt 0.0917
_refine_ls_wR_factor_ref 0.0929
_reflns_number_gt 1046
_reflns_number_total 1089
_reflns_threshold_expression I>2\s(I)
_cod_data_source_file xu2346.cif
_cod_data_source_block I
_cod_depositor_comments
;
The following automatic conversions were performed:
'_symmetry_cell_setting' value 'Monoclinic' changed to 'monoclinic'
according to '/home/saulius/struct/CIF-dictionaries/cif_core.dic'
dictionary named 'cif_core.dic' version 2.4.1 from 2010-06-29.

Automatic conversion script
Id: cif_fix_enum 1527 2010-12-29 10:47:43Z saulius 

The following automatic conversions were performed:

'_symmetry_cell_setting' value 'Monoclinic' changed to 'monoclinic'
according to /home/saulius/struct/CIF-dictionaries/cif_core.dic
dictionary named 'cif_core.dic' version 2.4.1 from 2010-06-29.

Automatic conversion script
Id: cif_fix_values 1715 2011-07-08 13:25:40Z adriana 
;
_cod_original_cell_volume 1047.0(3)
_cod_original_sg_symbol_H-M 'C 2'
_cod_database_code 2216833
_cod_database_fobs_code 2216833

loop_
_symmetry_equiv_pos_as_xyz
'x, y, z'
'-x, y, -z'
'x+1/2, y+1/2, z'
'-x+1/2, y+1/2, -z'

loop_
_atom_site_type_symbol
_atom_site_label
_atom_site_fract_x
_atom_site_fract_y
_atom_site_fract_z
_atom_site_U_iso_or_equiv
_atom_site_adp_type
_atom_site_calc_flag
_atom_site_refinement_flags
_atom_site_occupancy
C C1 0.65320(15) 0.9090(4) 0.9102(2) 0.0281(5) Uani d . 1
C C2 0.61760(16) 0.7804(4) 0.9947(2) 0.0313(6) Uani d . 1
H H2A 0.5689 0.8577 1.0083 0.038 Uiso calc R 1
H H2B 0.6654 0.7504 1.0809 0.038 Uiso calc R 1
C C3 0.58320(16) 0.5751(4) 0.9194(2) 0.0308(6) Uani d . 1
H H3A 0.5181 0.5825 0.8688 0.037 Uiso calc R 1
H H3B 0.5964 0.4517 0.9795 0.037 Uiso calc R 1
C C4 0.63361(15) 0.5576(4) 0.8278(2) 0.0249(5) Uani d . 1
H H4 0.6886 0.4700 0.8700 0.030 Uiso calc R 1
C C5 0.57841(15) 0.4697(4) 0.6922(2) 0.0251(5) Uani d . 1
C C6 0.71544(15) 0.4757(4) 0.6450(2) 0.0251(5) Uani d . 1
C C7 0.76369(16) 0.3207(4) 0.6119(2) 0.0294(5) Uani d . 1
H H7 0.7352 0.1945 0.5686 0.035 Uiso calc R 1
C C8 0.85484(18) 0.3519(5) 0.6431(3) 0.0342(6) Uani d . 1
H H8 0.8885 0.2463 0.6212 0.041 Uiso calc R 1
C C9 0.89569(16) 0.5354(5) 0.7053(3) 0.0366(6) Uani d . 1
H H9 0.9577 0.5556 0.7273 0.044 Uiso calc R 1
C C10 0.84635(16) 0.6912(5) 0.7360(2) 0.0330(6) Uani d . 1
H H10 0.8749 0.8179 0.7783 0.040 Uiso calc R 1
C C11 0.75563(15) 0.6642(4) 0.7055(2) 0.0270(5) Uani d . 1
C C12 0.70051(17) 0.8408(4) 0.7277(2) 0.0301(5) Uani d . 1
H H12A 0.7392 0.9658 0.7643 0.036 Uiso calc R 1
H H12B 0.6540 0.8834 0.6428 0.036 Uiso calc R 1
N N1 0.65789(13) 0.7786(3) 0.81665(19) 0.0268(5) Uani d . 1
N N2 0.62252(12) 0.4396(4) 0.61258(18) 0.0274(5) Uani d . 1
H H2 0.5911 0.3934 0.5331 0.033 Uiso calc R 1
O O1 0.67442(13) 1.0953(3) 0.9227(2) 0.0395(5) Uani d . 1
O O2 0.49882(10) 0.4306(3) 0.65628(16) 0.0328(4) Uani d . 1

loop_
_atom_site_aniso_label
_atom_site_aniso_U_11
_atom_site_aniso_U_22
_atom_site_aniso_U_33
_atom_site_aniso_U_12
_atom_site_aniso_U_13
_atom_site_aniso_U_23
C1 0.0213(10) 0.0298(14) 0.0313(12) 0.0030(10) 0.0081(9) -0.0003(10)
C2 0.0262(11) 0.0376(14) 0.0336(12) -0.0003(11) 0.0155(10) -0.0049(12)
C3 0.0291(12) 0.0369(14) 0.0314(12) -0.0040(11) 0.0170(10) -0.0015(11)
C4 0.0241(11) 0.0252(12) 0.0261(11) -0.0006(10) 0.0105(9) 0.0013(10)
C5 0.0244(11) 0.0233(11) 0.0284(11) -0.0005(9) 0.0111(9) 0.0035(10)
C6 0.0250(11) 0.0316(13) 0.0207(10) -0.0004(10) 0.0110(9) 0.0025(10)
C7 0.0319(12) 0.0311(14) 0.0289(11) -0.0022(11) 0.0157(9) 0.0000(10)
C8 0.0323(12) 0.0407(15) 0.0353(13) 0.0066(11) 0.0193(10) 0.0057(11)
C9 0.0223(11) 0.0529(18) 0.0368(13) -0.0018(12) 0.0140(10) 0.0063(13)
C10 0.0291(12) 0.0385(14) 0.0317(13) -0.0098(11) 0.0121(10) 0.0011(12)
C11 0.0285(12) 0.0300(14) 0.0263(11) -0.0016(11) 0.0147(9) 0.0035(10)
C12 0.0363(12) 0.0253(12) 0.0328(12) -0.0040(11) 0.0178(10) 0.0013(10)
N1 0.0283(10) 0.0248(10) 0.0291(10) -0.0020(8) 0.0131(8) 0.0006(9)
N2 0.0223(9) 0.0354(11) 0.0235(9) -0.0055(9) 0.0078(7) -0.0047(9)
O1 0.0433(11) 0.0269(10) 0.0508(11) -0.0014(8) 0.0210(9) -0.0054(9)
O2 0.0199(8) 0.0461(11) 0.0329(8) -0.0053(8) 0.0107(6) -0.0001(9)

loop_
_atom_type_symbol
_atom_type_description
_atom_type_scat_dispersion_real
_atom_type_scat_dispersion_imag
_atom_type_scat_source
C C 0.0033 0.0016 'International Tables Vol C Tables 4.2.6.8 and 6.1.1.4'
H H 0.0000 0.0000 'International Tables Vol C Tables 4.2.6.8 and 6.1.1.4'
N N 0.0061 0.0033 'International Tables Vol C Tables 4.2.6.8 and 6.1.1.4'
O O 0.0106 0.0060 'International Tables Vol C Tables 4.2.6.8 and 6.1.1.4'

loop_
_geom_angle_atom_site_label_1
_geom_angle_atom_site_label_2
_geom_angle_atom_site_label_3
_geom_angle
O1 C1 N1 125.2(3)
O1 C1 C2 127.2(3)
N1 C1 C2 107.6(2)
C1 C2 C3 105.10(19)
C1 C2 H2A 110.7
C3 C2 H2A 110.7
C1 C2 H2B 110.7
C3 C2 H2B 110.7
H2A C2 H2B 108.8
C2 C3 C4 104.26(19)
C2 C3 H3A 110.9
C4 C3 H3A 110.9
C2 C3 H3B 110.9
C4 C3 H3B 110.9
H3A C3 H3B 108.9
N1 C4 C5 109.59(19)
N1 C4 C3 102.69(19)
C5 C4 C3 114.64(18)
N1 C4 H4 109.9
C5 C4 H4 109.9
C3 C4 H4 109.9
O2 C5 N2 121.6(2)
O2 C5 C4 122.5(2)
N2 C5 C4 115.91(18)
C7 C6 C11 121.1(2)
C7 C6 N2 118.3(2)
C11 C6 N2 120.6(2)
C6 C7 C8 119.4(3)
C6 C7 H7 120.3
C8 C7 H7 120.3
C9 C8 C7 120.0(2)
C9 C8 H8 120.0
C7 C8 H8 120.0
C8 C9 C10 120.1(2)
C8 C9 H9 120.0
C10 C9 H9 120.0
C9 C10 C11 120.9(3)
C9 C10 H10 119.5
C11 C10 H10 119.5
C10 C11 C6 118.5(2)
C10 C11 C12 120.9(2)
C6 C11 C12 120.5(2)
N1 C12 C11 112.4(2)
N1 C12 H12A 109.1
C11 C12 H12A 109.1
N1 C12 H12B 109.1
C11 C12 H12B 109.1
H12A C12 H12B 107.8
C1 N1 C12 122.7(2)
C1 N1 C4 114.5(2)
C12 N1 C4 121.72(19)
C5 N2 C6 126.30(18)
C5 N2 H2 116.9
C6 N2 H2 116.9

loop_
_geom_bond_atom_site_label_1
_geom_bond_atom_site_label_2
_geom_bond_distance
C1 O1 1.213(3)
C1 N1 1.348(3)
C1 C2 1.514(4)
C2 C3 1.521(4)
C2 H2A 0.9900
C2 H2B 0.9900
C3 C4 1.538(3)
C3 H3A 0.9900
C3 H3B 0.9900
C4 N1 1.462(3)
C4 C5 1.527(3)
C4 H4 1.0000
C5 O2 1.224(3)
C5 N2 1.351(3)
C6 C7 1.387(4)
C6 C11 1.393(3)
C6 N2 1.431(3)
C7 C8 1.401(4)
C7 H7 0.9500
C8 C9 1.376(4)
C8 H8 0.9500
C9 C10 1.390(4)
C9 H9 0.9500
C10 C11 1.392(3)
C10 H10 0.9500
C11 C12 1.507(4)
C12 N1 1.463(3)
C12 H12A 0.9900
C12 H12B 0.9900
N2 H2 0.8800

loop_
_geom_hbond_atom_site_label_D
_geom_hbond_atom_site_label_H
_geom_hbond_atom_site_label_A
_geom_hbond_site_symmetry_A
_geom_hbond_distance_DH
_geom_hbond_distance_HA
_geom_hbond_distance_DA
_geom_hbond_angle_DHA
N2 H2 O2 2_656 0.88 2.06 2.871(2) 153

loop_
_cod_related_entry_id
_cod_related_entry_database
_cod_related_entry_code
1 ChemSpider 21196230
